data_4317561
loop_
_publ_author_name
'Sam Bradley'
'Kenneth D. Camm'
'Xiaoming Liu'
'Patrick C. McGowan'
'Raheela Mumtaz'
'Karrie A. Oughton'
'Thomas J. Podesta'
'Mark Thornton-Pett'

_publ_contact_author
;
     Patrick McGowan
     School of Chemistry
     University of Leeds
     Leeds LS2 9JT
     UK
;
_publ_contact_author_email patrickm@chem.leeds.ac.uk
_publ_contact_author_fax '+44 (0)113 2336565'
_publ_contact_author_phone '+44 (0)113 2336404'
_publ_section_title
;
 Synthesis and Structural Studies of 1,1'-Bis-Amino-Functionalized
 Ferrocenes, Ferrocene Salts, and Ferrocenium Salts
;
_journal_name_full 'Inorganic Chemistry'
_journal_page_first 715
_journal_page_last 726
_journal_paper_doi 10.1021/ic010821k
_journal_volume 41
_journal_year 2002
_chemical_formula_sum 'C24 H34 F6 Fe N2 O4'
_chemical_formula_weight 584.38
_chemical_name_systematic
;
   ?
;
_space_group_IT_number 14
_symmetry_cell_setting monoclinic
_symmetry_space_group_name_Hall '-P 2yn'
_symmetry_space_group_name_H-M 'P 1 21/n 1'
_atom_sites_solution_hydrogens geom
_atom_sites_solution_primary direct
_atom_sites_solution_secondary difmap
_audit_creation_method SHELXL-97
_cell_angle_alpha 90.00
_cell_angle_beta 100.2990(10)
_cell_angle_gamma 90.00
_cell_formula_units_Z 12
_cell_length_a 12.2379(2)
_cell_length_b 31.2235(7)
_cell_length_c 21.5825(5)
_cell_measurement_temperature 150(2)
_cell_volume 8114.0(3)
_computing_structure_refinement 'SHELXL-97 (Sheldrick, 1997)'
_computing_structure_solution 'SHELXS-97 (Sheldrick, 1990)'
_diffrn_ambient_temperature 150(2)
_diffrn_measured_fraction_theta_full 0.986
_diffrn_measured_fraction_theta_max 0.986
_diffrn_radiation_monochromator graphite
_diffrn_radiation_source 'fine-focus sealed tube'
_diffrn_radiation_type MoK\a
_diffrn_radiation_wavelength 0.71073
_diffrn_reflns_av_R_equivalents 0.0846
_diffrn_reflns_av_sigmaI/netI 0.0941
_diffrn_reflns_limit_h_max 13
_diffrn_reflns_limit_h_min -13
_diffrn_reflns_limit_k_max 35
_diffrn_reflns_limit_k_min -35
_diffrn_reflns_limit_l_max 24
_diffrn_reflns_limit_l_min -23
_diffrn_reflns_number 38755
_diffrn_reflns_theta_full 23.52
_diffrn_reflns_theta_max 23.52
_diffrn_reflns_theta_min 1.81
_exptl_absorpt_coefficient_mu 0.631
_exptl_absorpt_correction_T_max 0.8842
_exptl_absorpt_correction_T_min 0.8842
_exptl_crystal_density_diffrn 1.435
_exptl_crystal_density_method 'not measured'
_exptl_crystal_F_000 3648
_exptl_crystal_size_max 0.20
_exptl_crystal_size_mid 0.20
_exptl_crystal_size_min 0.20
_refine_diff_density_max 9.081
_refine_diff_density_min -1.839
_refine_diff_density_rms 0.492
_refine_ls_extinction_coef 0.035(10)
_refine_ls_extinction_expression Fc^*^=kFc[1+0.001xFc^2^\l^3^/sin(2\q)]^-1/4^
_refine_ls_extinction_method SHELXL
_refine_ls_goodness_of_fit_ref 6.702
_refine_ls_hydrogen_treatment mixed
_refine_ls_matrix_type full
_refine_ls_number_parameters 14
_refine_ls_number_reflns 11857
_refine_ls_number_restraints 0
_refine_ls_restrained_S_all 6.702
_refine_ls_R_factor_all 0.6224
_refine_ls_R_factor_gt 0.5574
_refine_ls_shift/su_max 2.502
_refine_ls_shift/su_mean 1.299
_refine_ls_structure_factor_coef Fsqd
_refine_ls_weighting_details 'calc w=1/[\s^2^(Fo^2^)+(0.1000P)^2^+0.0000P] where P=(Fo^2^+2Fc^2^)/3'
_refine_ls_weighting_scheme calc
_refine_ls_wR_factor_gt 0.8564
_refine_ls_wR_factor_ref 0.8831
_reflns_number_gt 6201
_reflns_number_total 11857
_reflns_threshold_expression >2sigma(I)
_cod_data_source_file ic010821k_4.cif
_cod_data_source_block rah1
_cod_database_code 4317561

loop_
_symmetry_equiv_pos_as_xyz
'x, y, z'
'-x+1/2, y+1/2, -z+1/2'
'-x, -y, -z'
'x-1/2, -y-1/2, z-1/2'

loop_
_atom_site_label
_atom_site_type_symbol
_atom_site_fract_x
_atom_site_fract_y
_atom_site_fract_z
_atom_site_U_iso_or_equiv
_atom_site_adp_type
_atom_site_occupancy
_atom_site_symmetry_multiplicity
_atom_site_calc_flag
_atom_site_refinement_flags
_atom_site_disorder_assembly
_atom_site_disorder_group
Fe1 Fe 0.9314(5) 0.23619(17) 0.4993(3) 0.046(2) Uiso 1 1 d . . .
Fe2 Fe 0.9257(5) 0.2409(2) 0.1624(3) 0.063(3) Uiso 1 1 d . . .
Fe3 Fe 0.9407(6) 0.24827(18) 0.8285(4) 0.060(3) Uiso 1 1 d . . .

loop_
_atom_type_symbol
_atom_type_description
_atom_type_scat_dispersion_real
_atom_type_scat_dispersion_imag
_atom_type_scat_source
C C 0.0033 0.0016 'International Tables Vol C Tables 4.2.6.8 and 6.1.1.4'
H H 0.0000 0.0000 'International Tables Vol C Tables 4.2.6.8 and 6.1.1.4'
F F 0.0171 0.0103 'International Tables Vol C Tables 4.2.6.8 and 6.1.1.4'
Fe Fe 0.3463 0.8444 'International Tables Vol C Tables 4.2.6.8 and 6.1.1.4'
N N 0.0061 0.0033 'International Tables Vol C Tables 4.2.6.8 and 6.1.1.4'
O O 0.0106 0.0060 'International Tables Vol C Tables 4.2.6.8 and 6.1.1.4'
